data_1548937
loop_
_publ_author_name
'Chen, Wen-Bin'
'Chen, Yan-Cong'
'Yang, Meng'
'Tong, Ming-Liang'
'Dong, Wen'

_publ_section_title
;
 Water molecule induced reversible single-crystal-to-single-crystal
 transformation between two trinuclear Fe(ii) complexes with different
 spin crossover behaviour.
;
_journal_issue 12
_journal_name_full 'Dalton transactions (Cambridge, England : 2003)'
_journal_page_first 4307
_journal_page_last 4314
_journal_paper_doi 10.1039/c8dt00318a
_journal_volume 47
_journal_year 2018
_chemical_formula_moiety 'C17 H26 Fe3 N29 O S5, C N S'
_chemical_formula_sum 'C18 H26 Fe3 N30 O S6'
_chemical_formula_weight 1038.60
_space_group_crystal_system orthorhombic
_space_group_IT_number 19
_space_group_name_Hall 'P 2ac 2ab'
_space_group_name_H-M_alt 'P 21 21 21'
_symmetry_space_group_name_Hall 'P 2ac 2ab'
_symmetry_space_group_name_H-M 'P 21 21 21'
_atom_sites_solution_hydrogens mixed
_audit_creation_date 2018-02-08
_audit_creation_method
;
Olex2 1.2
(compiled 2017.08.10 svn.r3458 for OlexSys, GUI svn.r5381)
;
_audit_update_record
;
2018-02-09 deposited with the CCDC.
2018-02-09 downloaded from the CCDC.
;
_cell_angle_alpha 90
_cell_angle_beta 90
_cell_angle_gamma 90
_cell_formula_units_Z 4
_cell_length_a 11.131(3)
_cell_length_b 11.508(5)
_cell_length_c 32.090(9)
_cell_measurement_reflns_used 9884
_cell_measurement_temperature 293(2)
_cell_measurement_theta_max 23.534
_cell_measurement_theta_min 2.541
_cell_volume 4111(2)
_computing_cell_refinement 'SAINT v8.37A (Bruker, 2015)'
_computing_data_reduction 'SAINT v8.37A (Bruker, 2015)'
_computing_molecular_graphics 'Olex2 (Dolomanov et al., 2009)'
_computing_publication_material 'Olex2 (Dolomanov et al., 2009)'
_computing_structure_refinement 'XL (Sheldrick, 2008)'
_diffrn_ambient_temperature 293.0
_diffrn_measured_fraction_theta_full 0.997
_diffrn_measured_fraction_theta_max 0.997
_diffrn_measurement_device_type 'Bruker APEX-II CCD'
_diffrn_measurement_method '\f and \w scans'
_diffrn_radiation_type MoK\a
_diffrn_radiation_wavelength 0.71073
_diffrn_reflns_av_R_equivalents 0.0564
_diffrn_reflns_av_unetI/netI 0.0509
_diffrn_reflns_Laue_measured_fraction_full 0.997
_diffrn_reflns_Laue_measured_fraction_max 0.997
_diffrn_reflns_limit_h_max 13
_diffrn_reflns_limit_h_min -13
_diffrn_reflns_limit_k_max 13
_diffrn_reflns_limit_k_min -13
_diffrn_reflns_limit_l_max 38
_diffrn_reflns_limit_l_min -38
_diffrn_reflns_number 42839
_diffrn_reflns_point_group_measured_fraction_full 0.997
_diffrn_reflns_point_group_measured_fraction_max 0.997
_diffrn_reflns_theta_full 25.414
_diffrn_reflns_theta_max 25.414
_diffrn_reflns_theta_min 2.539
_diffrn_standards_number 0
_exptl_absorpt_coefficient_mu 1.412
_exptl_absorpt_correction_T_max 0.7452
_exptl_absorpt_correction_T_min 0.6314
_exptl_absorpt_correction_type multi-scan
_exptl_absorpt_process_details
'SADABS-2014/5 (Bruker,2014/5) was used for absorption correction. wR2(int) was 0.0702 before and 0.0641 after correction. The Ratio of minimum to maximum transmission is 0.8473. The \l/2 correction factor is Not present.'
_exptl_crystal_colour yellow
_exptl_crystal_colour_primary yellow
_exptl_crystal_density_diffrn 1.678
_exptl_crystal_description block
_exptl_crystal_F_000 2104
_exptl_crystal_size_max 0.227
_exptl_crystal_size_mid 0.186
_exptl_crystal_size_min 0.102
_refine_diff_density_max 0.608
_refine_diff_density_min -0.540
_refine_diff_density_rms 0.070
_refine_ls_abs_structure_details
;
 Flack x determined using 2133 quotients [(I+)-(I-)]/[(I+)+(I-)]
 (Parsons, Flack and Wagner, Acta Cryst. B69 (2013) 249-259).
;
_refine_ls_abs_structure_Flack 0.023(8)
_refine_ls_extinction_method none
_refine_ls_goodness_of_fit_ref 1.019
_refine_ls_hydrogen_treatment constr
_refine_ls_matrix_type full
_refine_ls_number_parameters 529
_refine_ls_number_reflns 7567
_refine_ls_number_restraints 0
_refine_ls_restrained_S_all 1.019
_refine_ls_R_factor_all 0.0718
_refine_ls_R_factor_gt 0.0475
_refine_ls_shift/su_max 0.000
_refine_ls_shift/su_mean 0.000
_refine_ls_structure_factor_coef Fsqd
_refine_ls_weighting_details 'w=1/[\s^2^(Fo^2^)+(0.0356P)^2^+7.5545P] where P=(Fo^2^+2Fc^2^)/3'
_refine_ls_weighting_scheme calc
_refine_ls_wR_factor_gt 0.0993
_refine_ls_wR_factor_ref 0.1073
_reflns_Friedel_coverage 0.779
_reflns_Friedel_fraction_full 0.997
_reflns_Friedel_fraction_max 0.997
_reflns_number_gt 5852
_reflns_number_total 7567
_reflns_threshold_expression 'I > 2\s(I)'
_cod_data_source_file c8dt00318a2.cif
_cod_data_source_block c
_cod_depositor_comments 'Adding full bibliography for 1548933--1548938.cif.'
_cod_original_cell_volume 4110(2)
_cod_database_code 1548937
_shelx_shelxl_version_number 2014/7
_shelx_space_group_comment
;
The symmetry employed for this shelxl refinement is uniquely defined
by the following loop, which should always be used as a source of
symmetry information in preference to the above space-group names.
They are only intended as comments.
;
_shelx_estimated_absorpt_t_max 0.869
_shelx_estimated_absorpt_t_min 0.740
_olex2_refinement_description
;
1. Fixed Uiso
 At 1.2 times of:
  All C(H) groups, All N(H,H) groups, All O(H,H) groups
2.a Riding coordinates:
 N16(H16A,H16B)
2.b Rotating group:
 N4(H4A,H4B), N8(H8A,H8B), N12(H12A,H12B), N20(H20A,H20B), N24(H24A,H24B),
 O1(H1A,H1B)
2.c Aromatic/amide H refined with riding coordinates:
 C1(H1), C2(H2), C3(H3), C4(H4), C5(H5), C6(H6), C7(H7), C8(H8), C9(H9),
 C10(H10), C11(H11), C12(H12)
;
_olex2_submission_special_instructions 'No special instructions were received'

loop_
_space_group_symop_operation_xyz
'x, y, z'
'-x+1/2, -y, z+1/2'
'-x, y+1/2, -z+1/2'
'x+1/2, -y+1/2, -z'

loop_
_atom_site_label
_atom_site_type_symbol
_atom_site_fract_x
_atom_site_fract_y
_atom_site_fract_z
_atom_site_U_iso_or_equiv
_atom_site_adp_type
_atom_site_occupancy
_atom_site_site_symmetry_order
_atom_site_calc_flag
_atom_site_refinement_flags_posn
Fe1 Fe 0.17854(10) 0.06672(8) 0.11962(3) 0.0333(2) Uani 1 1 d .
Fe2 Fe 0.31911(11) 0.11195(9) 0.23007(3) 0.0380(3) Uani 1 1 d .
Fe3 Fe 0.05151(13) 0.04677(12) 0.00546(3) 0.0589(4) Uani 1 1 d .
N1 N 0.3176(6) 0.1923(5) 0.13528(17) 0.0415(15) Uani 1 1 d .
N2 N 0.3621(5) 0.2123(5) 0.17512(17) 0.0327(14) Uani 1 1 d .
N3 N 0.4242(6) 0.3495(5) 0.13403(17) 0.0365(14) Uani 1 1 d .
N4 N 0.4795(6) 0.4554(5) 0.1225(2) 0.0514(17) Uani 1 1 d .
H4A H 0.5484 0.4409 0.1110 0.062 Uiso 1 1 d GR
H4B H 0.4347 0.4918 0.1047 0.062 Uiso 1 1 d GR
N5 N 0.0788(6) 0.1091(5) 0.17602(17) 0.0367(14) Uani 1 1 d .
N6 N 0.1310(6) 0.1292(5) 0.21492(17) 0.0385(15) Uani 1 1 d .
N7 N -0.0606(6) 0.1582(5) 0.21973(19) 0.0423(15) Uani 1 1 d .
N8 N -0.1738(7) 0.1850(7) 0.2367(2) 0.066(2) Uani 1 1 d .
H8A H -0.2077 0.1221 0.2456 0.079 Uiso 1 1 d GR
H8B H -0.1650 0.2325 0.2574 0.079 Uiso 1 1 d GR
N9 N 0.2665(5) -0.0723(5) 0.15472(16) 0.0363(14) Uani 1 1 d .
N10 N 0.3222(6) -0.0511(5) 0.19249(17) 0.0383(13) Uani 1 1 d .
N11 N 0.3424(5) -0.2339(5) 0.17717(17) 0.0334(14) Uani 1 1 d .
N12 N 0.3797(7) -0.3515(5) 0.1812(2) 0.0502(18) Uani 1 1 d .
H12A H 0.3184 -0.3992 0.1811 0.060 Uiso 1 1 d GR
H12B H 0.4263 -0.3703 0.1603 0.060 Uiso 1 1 d GR
N13 N 0.0815(6) 0.2032(5) 0.08800(18) 0.0422(16) Uani 1 1 d .
N14 N 0.0271(6) 0.1879(6) 0.04939(18) 0.0480(18) Uani 1 1 d .
N15 N -0.0266(6) 0.3544(5) 0.07543(18) 0.0462(17) Uani 1 1 d .
N16 N -0.0823(8) 0.4625(6) 0.0780(2) 0.068(2) Uani 1 1 d .
H16A H -0.0247 0.5164 0.0817 0.082 Uiso 1 1 d R
H16B H -0.1308 0.4639 0.1004 0.082 Uiso 1 1 d R
N17 N 0.0378(6) -0.0548(6) 0.09917(18) 0.0431(15) Uani 1 1 d .
N18 N -0.0048(6) -0.0638(6) 0.0585(2) 0.0523(18) Uani 1 1 d .
N19 N -0.0931(6) -0.1934(6) 0.0965(3) 0.058(2) Uani 1 1 d .
N20 N -0.1628(8) -0.2917(7) 0.1075(3) 0.092(3) Uani 1 1 d .
H20A H -0.1335 -0.3215 0.1300 0.110 Uiso 1 1 d GR
H20B H -0.2361 -0.2710 0.1119 0.110 Uiso 1 1 d GR
N21 N 0.2829(6) 0.0277(5) 0.0644(2) 0.0461(17) Uani 1 1 d .
N22 N 0.2298(7) 0.0023(6) 0.02716(19) 0.0539(19) Uani 1 1 d .
N23 N 0.4154(8) -0.0491(8) 0.0240(2) 0.075(3) Uani 1 1 d .
N24 N 0.5258(10) -0.0898(14) 0.0093(3) 0.158(6) Uani 1 1 d .
H24A H 0.5563 -0.1402 0.0271 0.189 Uiso 1 1 d GR
H24B H 0.5179 -0.1260 -0.0148 0.189 Uiso 1 1 d GR
N25 N 0.2820(8) 0.0106(7) 0.2827(2) 0.067(2) Uani 1 1 d .
N26 N 0.3245(7) 0.2663(6) 0.2667(2) 0.0549(17) Uani 1 1 d .
N27 N 0.0668(9) -0.0973(7) -0.0362(2) 0.078(3) Uani 1 1 d .
N28 N 0.1160(9) 0.1710(8) -0.0379(2) 0.078(3) Uani 1 1 d .
N29 N -0.1337(9) 0.0599(10) -0.0156(2) 0.092(3) Uani 1 1 d .
N30 N 0.0331(9) 0.6208(8) 0.1576(3) 0.082(3) Uani 1 1 d .
C1 C 0.3585(7) 0.2768(7) 0.1120(2) 0.044(2) Uani 1 1 d .
H1 H 0.3432 0.2846 0.0836 0.053 Uiso 1 1 calc R
C2 C 0.4247(7) 0.3088(6) 0.1730(2) 0.0411(18) Uani 1 1 d .
H2 H 0.4637 0.3437 0.1954 0.049 Uiso 1 1 calc R
C3 C -0.0354(7) 0.1263(6) 0.1803(2) 0.0406(18) Uani 1 1 d .
H3 H -0.0920 0.1178 0.1592 0.049 Uiso 1 1 calc R
C4 C 0.0437(8) 0.1589(7) 0.2397(2) 0.048(2) Uani 1 1 d .
H4 H 0.0532 0.1780 0.2677 0.058 Uiso 1 1 calc R
C5 C 0.2809(6) -0.1825(6) 0.1465(2) 0.0356(17) Uani 1 1 d .
H5 H 0.2525 -0.2199 0.1227 0.043 Uiso 1 1 calc R
C6 C 0.3672(7) -0.1498(7) 0.2041(2) 0.0426(19) Uani 1 1 d .
H6 H 0.4114 -0.1603 0.2284 0.051 Uiso 1 1 calc R
C7 C -0.0183(7) -0.1316(7) 0.1214(3) 0.049(2) Uani 1 1 d .
H7 H -0.0087 -0.1426 0.1499 0.059 Uiso 1 1 calc R
C8 C -0.0800(9) -0.1476(9) 0.0582(3) 0.066(3) Uani 1 1 d .
H8 H -0.1204 -0.1735 0.0346 0.080 Uiso 1 1 calc R
C9 C 0.3944(9) -0.0033(8) 0.0621(3) 0.058(2) Uani 1 1 d .
H9 H 0.4510 0.0047 0.0832 0.069 Uiso 1 1 calc R
C10 C 0.3119(10) -0.0436(9) 0.0039(3) 0.072(3) Uani 1 1 d .
H10 H 0.2998 -0.0692 -0.0233 0.086 Uiso 1 1 calc R
C11 C 0.0456(8) 0.3033(6) 0.1022(2) 0.045(2) Uani 1 1 d .
H11 H 0.0681 0.3346 0.1278 0.054 Uiso 1 1 calc R
C12 C -0.0393(9) 0.2805(8) 0.0432(3) 0.059(3) Uani 1 1 d .
H12 H -0.0878 0.2931 0.0201 0.071 Uiso 1 1 calc R
C13 C 0.2682(8) -0.0547(8) 0.3091(2) 0.055(2) Uani 1 1 d .
C14 C 0.3180(8) 0.3416(7) 0.2892(2) 0.0418(17) Uani 1 1 d .
C15 C 0.0591(9) -0.1635(8) -0.0623(3) 0.059(2) Uani 1 1 d .
C16 C 0.1425(10) 0.2545(11) -0.0548(3) 0.068(3) Uani 1 1 d .
C17 C -0.1988(10) 0.0100(10) -0.0364(3) 0.071(3) Uani 1 1 d .
C18 C 0.0823(8) 0.5445(8) 0.1748(2) 0.053(2) Uani 1 1 d .
O1 O 0.5103(5) 0.0953(6) 0.23970(18) 0.074(2) Uani 1 1 d .
H1A H 0.5516 0.0661 0.2249 0.089 Uiso 1 1 d GR
H1B H 0.5338 0.0953 0.2675 0.089 Uiso 1 1 d GR
S1 S 0.2542(3) -0.1515(2) 0.34546(7) 0.0719(8) Uani 1 1 d .
S2 S 0.3127(3) 0.45182(19) 0.32161(6) 0.0604(6) Uani 1 1 d .
S3 S 0.1814(4) 0.3699(3) -0.08090(10) 0.0966(9) Uani 1 1 d .
S4 S 0.0499(3) -0.2586(2) -0.10001(7) 0.0674(7) Uani 1 1 d .
S5 S -0.2827(3) -0.0553(4) -0.07011(11) 0.1031(11) Uani 1 1 d .
S6 S 0.1508(3) 0.4419(2) 0.19878(7) 0.0700(7) Uani 1 1 d .

loop_
_atom_site_aniso_label
_atom_site_aniso_U_11
_atom_site_aniso_U_22
_atom_site_aniso_U_33
_atom_site_aniso_U_23
_atom_site_aniso_U_13
_atom_site_aniso_U_12
Fe1 0.0443(5) 0.0305(5) 0.0250(5) -0.0029(4) -0.0057(4) 0.0031(5)
Fe2 0.0525(6) 0.0350(5) 0.0263(5) -0.0013(4) -0.0069(5) -0.0011(5)
Fe3 0.0903(10) 0.0584(8) 0.0281(6) -0.0132(6) -0.0136(6) 0.0242(7)
N1 0.058(4) 0.041(4) 0.026(3) -0.003(3) -0.003(3) -0.007(4)
N2 0.039(3) 0.031(3) 0.029(3) 0.000(3) -0.004(3) -0.001(3)
N3 0.052(4) 0.028(3) 0.030(3) 0.001(3) 0.002(3) -0.005(3)
N4 0.071(5) 0.032(4) 0.051(4) 0.007(3) -0.002(4) -0.010(3)
N5 0.046(4) 0.034(3) 0.030(3) -0.001(3) -0.003(3) 0.003(3)
N6 0.051(4) 0.039(4) 0.026(3) -0.005(3) 0.001(3) -0.002(3)
N7 0.044(4) 0.042(4) 0.041(4) 0.001(3) 0.008(3) 0.005(3)
N8 0.069(5) 0.068(5) 0.060(5) -0.003(4) 0.034(4) 0.013(4)
N9 0.051(3) 0.032(3) 0.026(3) -0.003(3) -0.009(3) 0.002(3)
N10 0.045(3) 0.035(3) 0.035(3) -0.003(3) -0.012(3) 0.004(3)
N11 0.038(4) 0.029(3) 0.033(3) -0.006(3) -0.007(3) 0.007(3)
N12 0.071(5) 0.033(4) 0.046(4) -0.007(3) -0.016(3) 0.013(3)
N13 0.055(4) 0.041(4) 0.030(3) -0.005(3) -0.007(3) 0.008(3)
N14 0.073(5) 0.044(4) 0.027(3) -0.006(3) -0.008(3) 0.019(4)
N15 0.078(5) 0.034(4) 0.026(3) -0.002(3) -0.006(3) 0.017(3)
N16 0.098(6) 0.044(4) 0.062(5) -0.002(4) -0.007(4) 0.032(4)
N17 0.053(4) 0.037(4) 0.040(3) -0.004(3) -0.009(3) 0.000(3)
N18 0.065(5) 0.045(4) 0.047(4) -0.017(4) -0.021(3) 0.004(4)
N19 0.043(4) 0.034(4) 0.096(6) -0.020(4) -0.008(4) -0.002(3)
N20 0.068(6) 0.051(5) 0.156(9) -0.022(5) 0.010(6) -0.020(5)
N21 0.050(4) 0.042(4) 0.047(4) -0.009(3) 0.003(3) 0.005(3)
N22 0.078(5) 0.055(4) 0.029(4) 0.001(3) 0.007(4) 0.020(4)
N23 0.076(6) 0.097(6) 0.052(5) 0.028(5) 0.033(4) 0.031(5)
N24 0.131(10) 0.254(16) 0.088(7) 0.050(10) 0.066(7) 0.103(11)
N25 0.105(7) 0.059(5) 0.037(4) 0.003(4) -0.010(4) -0.019(5)
N26 0.080(5) 0.046(4) 0.039(4) -0.006(3) -0.006(4) -0.003(4)
N27 0.115(7) 0.070(6) 0.050(4) -0.024(4) -0.016(5) 0.025(5)
N28 0.128(8) 0.076(6) 0.029(4) 0.001(4) -0.002(4) 0.020(6)
N29 0.103(7) 0.124(8) 0.048(5) -0.014(6) -0.029(5) 0.026(7)
N30 0.116(7) 0.064(6) 0.065(5) 0.002(5) 0.001(5) 0.015(6)
C1 0.059(5) 0.045(5) 0.030(4) -0.005(4) -0.005(4) -0.004(4)
C2 0.050(5) 0.039(4) 0.033(4) -0.001(3) -0.007(4) 0.000(4)
C3 0.051(5) 0.036(4) 0.034(4) -0.004(3) -0.001(4) -0.002(4)
C4 0.069(6) 0.053(5) 0.023(4) -0.003(3) 0.008(4) -0.001(4)
C5 0.045(4) 0.033(4) 0.029(4) -0.005(3) -0.011(3) 0.000(3)
C6 0.047(5) 0.041(5) 0.039(4) -0.002(4) -0.014(4) 0.002(4)
C7 0.056(5) 0.041(5) 0.050(5) -0.007(4) -0.007(4) 0.002(4)
C8 0.068(6) 0.061(6) 0.070(7) -0.016(5) -0.024(5) 0.005(5)
C9 0.068(7) 0.053(5) 0.052(5) 0.007(4) 0.013(5) 0.006(5)
C10 0.096(8) 0.082(7) 0.039(5) 0.007(5) 0.016(6) 0.029(7)
C11 0.071(6) 0.036(4) 0.027(4) -0.006(3) -0.009(4) 0.006(4)
C12 0.080(7) 0.055(6) 0.043(5) -0.005(4) -0.031(5) 0.018(5)
C13 0.074(6) 0.057(5) 0.034(4) 0.000(4) -0.009(4) -0.001(5)
C14 0.057(5) 0.042(4) 0.026(4) 0.003(3) -0.001(4) -0.002(4)
C15 0.081(7) 0.056(5) 0.041(5) -0.004(4) -0.011(5) 0.004(5)
C16 0.085(8) 0.086(8) 0.033(5) -0.014(5) -0.011(5) 0.027(6)
C17 0.080(8) 0.097(8) 0.037(5) 0.003(5) 0.007(5) 0.027(6)
C18 0.075(6) 0.044(5) 0.041(5) -0.004(4) 0.008(4) 0.006(5)
O1 0.064(4) 0.109(6) 0.049(4) -0.031(4) -0.019(3) 0.027(4)
S1 0.0937(19) 0.0767(18) 0.0452(13) 0.0203(12) -0.0099(13) -0.0251(15)
S2 0.0948(17) 0.0451(12) 0.0412(11) -0.0121(10) 0.0040(12) 0.0072(14)
S3 0.128(3) 0.0688(18) 0.092(2) 0.0074(16) -0.009(2) 0.015(2)
S4 0.0877(18) 0.0619(15) 0.0527(13) -0.0236(12) 0.0018(13) -0.0089(14)
S5 0.079(2) 0.127(3) 0.103(2) -0.015(2) 0.0060(17) -0.011(2)
S6 0.100(2) 0.0508(13) 0.0593(14) -0.0065(12) -0.0159(13) 0.0106(14)

loop_
_atom_type_symbol
_atom_type_description
_atom_type_scat_dispersion_real
_atom_type_scat_dispersion_imag
_atom_type_scat_source
C C 0.0033 0.0016 'International Tables Vol C Tables 4.2.6.8 and 6.1.1.4'
H H 0.0000 0.0000 'International Tables Vol C Tables 4.2.6.8 and 6.1.1.4'
Fe Fe 0.3463 0.8444 'International Tables Vol C Tables 4.2.6.8 and 6.1.1.4'
N N 0.0061 0.0033 'International Tables Vol C Tables 4.2.6.8 and 6.1.1.4'
O O 0.0106 0.0060 'International Tables Vol C Tables 4.2.6.8 and 6.1.1.4'
S S 0.1246 0.1234 'International Tables Vol C Tables 4.2.6.8 and 6.1.1.4'

loop_
_geom_angle_atom_site_label_1
_geom_angle_atom_site_label_2
_geom_angle_atom_site_label_3
_geom_angle
N1 Fe1 N5 91.3(2)
N1 Fe1 N9 92.8(2)
N1 Fe1 N17 175.8(2)
N5 Fe1 N9 87.9(2)
N5 Fe1 N17 91.5(2)
N9 Fe1 N17 90.4(2)
N13 Fe1 N1 88.9(2)
N13 Fe1 N5 88.4(2)
N13 Fe1 N9 176.0(2)
N13 Fe1 N17 88.0(2)
N13 Fe1 N21 92.0(2)
N21 Fe1 N1 86.9(2)
N21 Fe1 N5 178.1(3)
N21 Fe1 N9 91.7(2)
N21 Fe1 N17 90.3(2)
N2 Fe2 N10 90.3(2)
N6 Fe2 N2 89.0(2)
N6 Fe2 N10 88.3(2)
N25 Fe2 N2 178.0(3)
N25 Fe2 N6 92.4(3)
N25 Fe2 N10 88.3(3)
N25 Fe2 N26 91.4(3)
N25 Fe2 O1 91.7(3)
N26 Fe2 N2 89.9(2)
N26 Fe2 N6 94.3(3)
N26 Fe2 N10 177.4(3)
N26 Fe2 O1 88.1(3)
O1 Fe2 N2 86.9(2)
O1 Fe2 N6 175.2(2)
O1 Fe2 N10 89.3(2)
N14 Fe3 N18 84.0(2)
N14 Fe3 N29 91.8(3)
N22 Fe3 N14 94.7(3)
N22 Fe3 N18 82.9(3)
N22 Fe3 N29 170.3(4)
N27 Fe3 N14 176.7(3)
N27 Fe3 N18 93.3(3)
N27 Fe3 N22 86.8(3)
N27 Fe3 N29 86.3(4)
N28 Fe3 N14 87.9(3)
N28 Fe3 N18 170.8(3)
N28 Fe3 N22 93.5(3)
N28 Fe3 N27 94.9(3)
N28 Fe3 N29 94.0(4)
N29 Fe3 N18 90.6(3)
N2 N1 Fe1 125.1(4)
C1 N1 Fe1 127.5(5)
C1 N1 N2 106.2(6)
N1 N2 Fe2 125.7(4)
C2 N2 Fe2 127.7(5)
C2 N2 N1 106.3(6)
C1 N3 N4 130.4(6)
C1 N3 C2 106.4(6)
C2 N3 N4 123.1(6)
N3 N4 H4A 109.3
N3 N4 H4B 109.9
H4A N4 H4B 108.8
N6 N5 Fe1 124.6(5)
C3 N5 Fe1 128.6(5)
C3 N5 N6 106.8(6)
N5 N6 Fe2 126.2(4)
C4 N6 Fe2 127.7(5)
C4 N6 N5 106.2(6)
C3 N7 N8 127.5(7)
C4 N7 N8 126.6(7)
C4 N7 C3 105.9(6)
N7 N8 H8A 109.7
N7 N8 H8B 109.5
H8A N8 H8B 108.8
N10 N9 Fe1 121.5(4)
C5 N9 Fe1 131.3(5)
C5 N9 N10 107.1(6)
N9 N10 Fe2 128.0(4)
C6 N10 Fe2 126.0(5)
C6 N10 N9 105.7(6)
C5 N11 N12 129.5(6)
C6 N11 N12 125.1(6)
C6 N11 C5 105.3(6)
N11 N12 H12A 111.7
N11 N12 H12B 109.9
H12A N12 H12B 107.7
N14 N13 Fe1 123.0(5)
C11 N13 Fe1 129.3(5)
C11 N13 N14 106.8(6)
N13 N14 Fe3 128.3(5)
C12 N14 Fe3 125.5(5)
C12 N14 N13 106.1(6)
C11 N15 N16 129.3(7)
C11 N15 C12 106.4(6)
C12 N15 N16 124.3(7)
N15 N16 H16A 107.8
N15 N16 H16B 109.2
H16A N16 H16B 108.0
N18 N17 Fe1 124.7(5)
C7 N17 Fe1 127.8(5)
C7 N17 N18 107.5(6)
N17 N18 Fe3 125.5(5)
C8 N18 Fe3 127.8(6)
C8 N18 N17 106.7(8)
C7 N19 N20 127.4(9)
C8 N19 N20 127.0(8)
C8 N19 C7 105.4(8)
N19 N20 H20A 108.6
N19 N20 H20B 109.8
H20A N20 H20B 109.4
N22 N21 Fe1 121.9(5)
C9 N21 Fe1 128.2(6)
C9 N21 N22 107.8(7)
N21 N22 Fe3 128.9(5)
C10 N22 Fe3 124.0(6)
C10 N22 N21 106.7(8)
C9 N23 N24 126.0(10)
C10 N23 N24 128.1(9)
C10 N23 C9 105.8(8)
N23 N24 H24A 109.9
N23 N24 H24B 111.5
H24A N24 H24B 107.3
C13 N25 Fe2 172.3(8)
C14 N26 Fe2 171.8(7)
C15 N27 Fe3 167.5(8)
C16 N28 Fe3 165.1(8)
C17 N29 Fe3 138.6(9)
N1 C1 N3 111.0(6)
N1 C1 H1 124.5
N3 C1 H1 124.5
N2 C2 N3 110.1(6)
N2 C2 H2 125.0
N3 C2 H2 125.0
N5 C3 N7 110.2(7)
N5 C3 H3 124.9
N7 C3 H3 124.9
N6 C4 N7 110.9(6)
N6 C4 H4 124.5
N7 C4 H4 124.5
N9 C5 N11 110.0(6)
N9 C5 H5 125.0
N11 C5 H5 125.0
N10 C6 N11 111.8(6)
N10 C6 H6 124.1
N11 C6 H6 124.1
N17 C7 N19 109.2(8)
N17 C7 H7 125.4
N19 C7 H7 125.4
N18 C8 N19 111.1(8)
N18 C8 H8 124.4
N19 C8 H8 124.4
N21 C9 N23 109.0(9)
N21 C9 H9 125.5
N23 C9 H9 125.5
N22 C10 N23 110.7(8)
N22 C10 H10 124.7
N23 C10 H10 124.7
N13 C11 N15 110.8(6)
N13 C11 H11 124.6
N15 C11 H11 124.6
N14 C12 N15 109.8(7)
N14 C12 H12 125.1
N15 C12 H12 125.1
N25 C13 S1 177.0(10)
N26 C14 S2 178.3(9)
N27 C15 S4 179.2(11)
N28 C16 S3 177.2(9)
N29 C17 S5 173.6(10)
N30 C18 S6 179.0(9)
Fe2 O1 H1A 124.1
Fe2 O1 H1B 114.5
H1A O1 H1B 116.0

loop_
_geom_bond_atom_site_label_1
_geom_bond_atom_site_label_2
_geom_bond_distance
Fe1 N1 2.177(6)
Fe1 N5 2.179(6)
Fe1 N9 2.188(6)
Fe1 N13 2.159(6)
Fe1 N17 2.200(6)
Fe1 N21 2.166(6)
Fe2 N2 2.161(6)
Fe2 N6 2.158(6)
Fe2 N10 2.231(6)
Fe2 N25 2.093(7)
Fe2 N26 2.131(7)
Fe2 O1 2.159(6)
Fe3 N14 2.168(6)
Fe3 N18 2.217(8)
Fe3 N22 2.165(8)
Fe3 N27 2.138(8)
Fe3 N28 2.119(10)
Fe3 N29 2.175(9)
N1 N2 1.390(8)
N1 C1 1.308(9)
N2 C2 1.313(9)
N3 N4 1.415(8)
N3 C1 1.317(9)
N3 C2 1.335(9)
N4 H4A 0.8662
N4 H4B 0.8658
N5 N6 1.396(8)
N5 C3 1.294(10)
N6 C4 1.301(10)
N7 N8 1.407(9)
N7 C3 1.347(9)
N7 C4 1.325(10)
N8 H8A 0.8651
N8 H8B 0.8658
N9 N10 1.383(7)
N9 C5 1.306(9)
N10 C6 1.296(9)
N11 N12 1.420(8)
N11 C5 1.338(8)
N11 C6 1.327(9)
N12 H12A 0.8761
N12 H12B 0.8739
N13 N14 1.390(8)
N13 C11 1.302(9)
N14 C12 1.311(10)
N15 N16 1.392(9)
N15 C11 1.315(10)
N15 C12 1.346(10)
N16 H16A 0.9000
N16 H16B 0.8999
N17 N18 1.391(8)
N17 C7 1.296(10)
N18 C8 1.277(12)
N19 N20 1.416(10)
N19 C7 1.356(10)
N19 C8 1.344(12)
N20 H20A 0.8611
N20 H20B 0.8611
N21 N22 1.364(9)
N21 C9 1.294(11)
N22 C10 1.293(11)
N23 N24 1.398(11)
N23 C9 1.351(11)
N23 C10 1.322(12)
N24 H24A 0.8815
N24 H24B 0.8826
N25 C13 1.143(10)
N26 C14 1.130(9)
N27 C15 1.133(11)
N28 C16 1.142(13)
N29 C17 1.140(13)
N30 C18 1.174(11)
C1 H1 0.9300
C2 H2 0.9300
C3 H3 0.9300
C4 H4 0.9300
C5 H5 0.9300
C6 H6 0.9300
C7 H7 0.9300
C8 H8 0.9300
C9 H9 0.9300
C10 H10 0.9300
C11 H11 0.9300
C12 H12 0.9300
C13 S1 1.622(9)
C14 S2 1.641(8)
C15 S4 1.636(9)
C16 S3 1.629(13)
C17 S5 1.615(12)
C18 S6 1.602(10)
O1 H1A 0.7414
O1 H1B 0.9311

loop_
_geom_torsion_atom_site_label_1
_geom_torsion_atom_site_label_2
_geom_torsion_atom_site_label_3
_geom_torsion_atom_site_label_4
_geom_torsion
Fe1 N1 N2 Fe2 7.1(8)
Fe1 N1 N2 C2 -167.2(5)
Fe1 N1 C1 N3 167.3(5)
Fe1 N5 N6 Fe2 -4.6(8)
Fe1 N5 N6 C4 176.0(5)
Fe1 N5 C3 N7 -175.8(5)
Fe1 N9 N10 Fe2 8.2(8)
Fe1 N9 N10 C6 -178.4(5)
Fe1 N9 C5 N11 179.2(5)
Fe1 N13 N14 Fe3 -13.6(9)
Fe1 N13 N14 C12 169.6(6)
Fe1 N13 C11 N15 -170.1(5)
Fe1 N17 N18 Fe3 -3.1(9)
Fe1 N17 N18 C8 176.1(6)
Fe1 N17 C7 N19 -176.4(5)
Fe1 N21 N22 Fe3 22.7(9)
Fe1 N21 N22 C10 -164.8(6)
Fe1 N21 C9 N23 163.5(6)
Fe2 N2 C2 N3 -175.3(5)
Fe2 N6 C4 N7 -178.8(5)
Fe2 N10 C6 N11 172.2(5)
Fe3 N14 C12 N15 -175.2(6)
Fe3 N18 C8 N19 -179.0(6)
Fe3 N22 C10 N23 172.9(6)
N1 N2 C2 N3 -1.2(8)
N2 N1 C1 N3 -0.7(9)
N4 N3 C1 N1 -175.8(7)
N4 N3 C2 N2 176.9(6)
N5 N6 C4 N7 0.6(9)
N6 N5 C3 N7 0.9(8)
N8 N7 C3 N5 179.8(7)
N8 N7 C4 N6 179.6(7)
N9 N10 C6 N11 -1.4(9)
N10 N9 C5 N11 0.4(8)
N12 N11 C5 N9 -179.2(7)
N12 N11 C6 N10 179.7(7)
N13 N14 C12 N15 1.8(10)
N14 N13 C11 N15 -0.7(9)
N16 N15 C11 N13 -178.5(8)
N16 N15 C12 N14 178.0(8)
N17 N18 C8 N19 1.8(10)
N18 N17 C7 N19 2.1(8)
N20 N19 C7 N17 174.2(7)
N20 N19 C8 N18 -175.8(7)
N21 N22 C10 N23 -0.1(11)
N22 N21 C9 N23 -0.3(10)
N24 N23 C9 N21 178.4(10)
N24 N23 C10 N22 -178.1(11)
C1 N1 N2 Fe2 175.5(5)
C1 N1 N2 C2 1.2(8)
C1 N3 C2 N2 0.8(9)
C2 N3 C1 N1 0.0(9)
C3 N5 N6 Fe2 178.5(5)
C3 N5 N6 C4 -0.9(8)
C3 N7 C4 N6 -0.1(9)
C4 N7 C3 N5 -0.6(8)
C5 N9 N10 Fe2 -172.9(5)
C5 N9 N10 C6 0.6(8)
C5 N11 C6 N10 1.7(9)
C6 N11 C5 N9 -1.2(8)
C7 N17 N18 Fe3 178.3(5)
C7 N17 N18 C8 -2.4(9)
C7 N19 C8 N18 -0.5(10)
C8 N19 C7 N17 -1.1(9)
C9 N21 N22 Fe3 -172.3(6)
C9 N21 N22 C10 0.3(10)
C9 N23 C10 N22 0.0(12)
C10 N23 C9 N21 0.2(11)
C11 N13 N14 Fe3 176.2(6)
C11 N13 N14 C12 -0.7(9)
C11 N15 C12 N14 -2.2(11)
C12 N15 C11 N13 1.8(10)
